data_1100155
_chemical_formula_moiety 'C35 H46 Cl2 I N3 O2 Ni '
_chemical_formula_sum 'C35 H46 Cl2 I N3 Ni O2'
_chemical_formula_weight 797.28
_space_group_IT_number 14
_space_group_name_Hall '-P 2ybc'
_space_group_name_H-M_alt 'P 1 21/c 1'
_symmetry_cell_setting monoclinic
_symmetry_Int_Tables_number 14
_symmetry_space_group_name_Hall '-P 2ybc'
_symmetry_space_group_name_H-M 'P 1 21/c 1'
_cell_angle_alpha 90
_cell_angle_beta 104.82(2)
_cell_angle_gamma 90
_cell_formula_units_Z 6
_cell_length_a 12.78(2)
_cell_length_b 17.04(3)
_cell_length_c 19.13(5)
_cell_measurement_reflns_used 155
_cell_measurement_temperature 173.1
_cell_measurement_theta_max 35.0
_cell_measurement_theta_min 1.6
_cell_volume 4027.5(14)
_diffrn_detector_area_resol_mean 7.31
_diffrn_measured_fraction_theta_full 0.9608
_diffrn_measured_fraction_theta_max 0.8587
_diffrn_measurement_device_type 'Rigaku Mercury'
_diffrn_measurement_method \w
_diffrn_radiation_type 'Mo K\a'
_diffrn_radiation_wavelength 0.7107
_diffrn_reflns_av_R_equivalents 0.077
_diffrn_reflns_limit_h_max 17
_diffrn_reflns_limit_h_min -20
_diffrn_reflns_limit_k_max 25
_diffrn_reflns_limit_k_min -23
_diffrn_reflns_limit_l_max 25
_diffrn_reflns_limit_l_min -30
_diffrn_reflns_number 51956
_diffrn_reflns_theta_full 28.00
_diffrn_reflns_theta_max 34.82
_exptl_absorpt_coefficient_mu 2.117
_exptl_absorpt_correction_T_max 0.655
_exptl_absorpt_correction_T_min 0.363
_exptl_absorpt_correction_type multi-scan
_exptl_absorpt_process_details 'Jacobson, R. (1998) Private communication'
_exptl_crystal_colour colorless
_exptl_crystal_density_diffrn 1.972
_exptl_crystal_density_meas ?
_exptl_crystal_density_method 'not measured'
_exptl_crystal_description prism
_exptl_crystal_F_000 2448.00
_exptl_crystal_size_max 0.20
_exptl_crystal_size_mid 0.20
_exptl_crystal_size_min 0.20
_refine_diff_density_max 3.44
_refine_diff_density_min -1.34
_refine_ls_extinction_coef ?
_refine_ls_extinction_method none
_refine_ls_goodness_of_fit_ref 1.346
_refine_ls_hydrogen_treatment ?
_refine_ls_number_parameters 416
_refine_ls_number_reflns 9669
_refine_ls_R_factor_gt 0.1260
_refine_ls_shift/su_max 2.2830
_refine_ls_structure_factor_coef Fsqd
_refine_ls_weighting_details 'w = 1/[\s^2^(Fo^2^)+(0.2000P)^2^+0.0000P] where P=(Fo^2^+2Fc^2^)/3'
_refine_ls_weighting_scheme calc
_refine_ls_wR_factor_ref 0.3740
_reflns_number_gt 24769
_reflns_number_total 51956
_reflns_threshold_expression F^2^>2.0\s(F^2^)
_cod_original_formula_sum 'C35 H46 Cl2 I N3 O2 Ni '
_cod_database_code 1100155

loop_
_symmetry_equiv_pos_site_id
_symmetry_equiv_pos_as_xyz
1 +X,+Y,+Z
2 -X,1/2+Y,1/2-Z
3 -X,-Y,-Z
4 +X,1/2-Y,1/2+Z

loop_
_atom_site_label
_atom_site_type_symbol
_atom_site_fract_x
_atom_site_fract_y
_atom_site_fract_z
_atom_site_U_iso_or_equiv
_atom_site_adp_type
_atom_site_occupancy
_atom_site_symmetry_multiplicity
_atom_site_calc_flag
_atom_site_refinement_flags
_atom_site_disorder_assembly
_atom_site_disorder_group
I(1) I 0.23492(5) 0.22706(4) 0.33999(3) 0.0404(3) Uani 1.00 1 d . . .
Ni(2) Ni 0.09487(9) -0.04544(6) 0.56227(6) 0.0305(3) Uani 1.00 1 d . . .
Cl(1) Cl 0.4349(4) 0.6714(4) 0.0346(2) 0.105(2) Uani 1.00 1 d . . .
Cl(2) Cl 0.3512(6) 0.6736(9) 0.1561(4) 0.241(6) Uani 1.00 1 d . . .
Cl(3) Cl 0.3787(5) 0.4738(5) 0.2848(5) 0.163(3) Uani 1.00 1 d . . .
Cl(4) Cl 0.5452(9) 0.4416(7) 0.4173(6) 0.213(4) Uani 1.00 1 d . . .
N(1) N 0.0503(6) -0.0155(4) 0.6470(4) 0.033(2) Uani 1.00 1 d . . .
N(2) N 0.1688(5) 0.0501(4) 0.5799(4) 0.028(1) Uani 1.00 1 d . . .
N(3) N 0.1650(6) -0.0506(4) 0.4849(4) 0.038(2) Uani 1.00 1 d . . .
C(1) C 0.0298(8) -0.1488(6) 0.5474(6) 0.044(2) Uani 1.00 1 d . . .
C(2) C 0.1631(8) -0.1097(5) 0.4371(5) 0.038(2) Uani 1.00 1 d . . .
C(3) C 0.2218(8) -0.1091(5) 0.3876(6) 0.039(2) Uani 1.00 1 d . . .
C(4) C 0.2920(7) -0.0474(5) 0.3832(5) 0.035(2) Uani 1.00 1 d . . .
C(5) C 0.2907(8) 0.0167(5) 0.4318(5) 0.034(2) Uani 1.00 1 d . . .
C(6) C 0.2273(7) 0.0134(5) 0.4795(5) 0.033(2) Uani 1.00 1 d . . .
C(7) C 0.2260(7) 0.0754(5) 0.5334(4) 0.028(2) Uani 1.00 1 d . . .
C(8) C 0.2758(6) 0.1474(5) 0.5419(4) 0.029(2) Uani 1.00 1 d . . .
C(9) C 0.2663(7) 0.1958(5) 0.6003(5) 0.032(2) Uani 1.00 1 d . . .
C(10) C 0.2080(7) 0.1685(5) 0.6489(5) 0.035(2) Uani 1.00 1 d . . .
C(11) C 0.1590(7) 0.0947(5) 0.6349(5) 0.036(2) Uani 1.00 1 d . . .
C(12) C 0.0931(7) 0.0552(5) 0.6772(5) 0.034(2) Uani 1.00 1 d . . .
C(13) C 0.0814(7) 0.0795(5) 0.7427(5) 0.035(2) Uani 1.00 1 d . . .
C(14) C 0.0188(8) 0.0381(5) 0.7808(5) 0.037(2) Uani 1.00 1 d . . .
C(15) C -0.0309(8) -0.0328(6) 0.7464(6) 0.040(2) Uani 1.00 1 d . . .
C(16) C -0.0144(8) -0.0553(5) 0.6810(5) 0.037(2) Uani 1.00 1 d . . .
C(17) C 0.0096(9) 0.0621(6) 0.8556(5) 0.043(2) Uani 1.00 1 d . . .
C(18) C -0.0613(11) 0.0084(6) 0.8864(6) 0.059(3) Uani 1.00 1 d . . .
C(19) C 0.1293(10) 0.0557(7) 0.9075(6) 0.056(3) Uani 1.00 1 d . . .
C(20) C -0.0304(11) 0.1469(7) 0.8527(6) 0.054(3) Uani 1.00 1 d . . .
C(21) C 0.3171(8) 0.2785(4) 0.6107(5) 0.033(2) Uani 1.00 1 d . . .
C(22) C 0.3693(8) -0.0464(6) 0.3362(5) 0.040(2) Uani 1.00 1 d . . .
C(23) C 0.4876(11) -0.0486(11) 0.3831(8) 0.085(5) Uani 1.00 1 d . . .
C(24) C 0.355(2) -0.1182(8) 0.2859(11) 0.098(6) Uani 1.00 1 d . . .
C(25) C 0.3530(12) 0.0259(7) 0.2870(7) 0.064(3) Uani 1.00 1 d . . .
C(26) C 0.2273(8) 0.3390(6) 0.6129(7) 0.049(3) Uani 1.00 1 d . . .
C(27) C 0.4031(9) 0.2783(6) 0.6853(6) 0.046(2) Uani 1.00 1 d . . .
C(28) C 0.3705(10) 0.3017(6) 0.5514(6) 0.052(3) Uani 1.00 1 d . . .
C(29) C 0.829(2) 0.1955(9) 0.2215(10) 0.087(5) Uani 1.00 1 d . . .
C(30) C 0.733(2) 0.1696(9) 0.1767(10) 0.084(5) Uani 1.00 1 d . . .
C(31) C 0.7257(12) 0.1620(8) 0.1064(10) 0.073(4) Uani 1.00 1 d . . .
C(32) C 0.815(1) 0.1742(7) 0.0744(9) 0.076(4) Uani 1.00 1 d . . .
C(33) C 0.9173(12) 0.1964(7) 0.1246(12) 0.084(5) Uani 1.00 1 d . . .
C(34) C 0.922(2) 0.2083(8) 0.1974(9) 0.078(5) Uani 1.00 1 d . . .
C(35) C 0.450(1) 0.7088(12) 0.1241(10) 0.092(5) Uani 1.00 1 d . . .
C(37) C 0.413(3) 0.4422(13) 0.386(2) 0.177(13) Uani 1.00 1 d . . .
C(40) C 0.795(2) 0.160(1) -0.0056(12) 0.121(8) Uani 1.00 1 d . . .

loop_
_atom_type_symbol
_atom_type_description
_atom_type_scat_dispersion_real
_atom_type_scat_dispersion_imag
_atom_type_scat_source
C C 0.003 0.002
;
International Tables for Crystallography
(1992, Vol. C, Tables 4.2.6.8 and 6.1.1.4)
;
H H 0.000 0.000
;
International Tables for Crystallography
(1992, Vol. C, Table 6.1.1.4)
;
I I -0.474 1.812
;
International Tables for Crystallography
(1992, Vol. C, Tables 4.2.6.8 and 6.1.1.4)
;
N N 0.006 0.003
;
International Tables for Crystallography
(1992, Vol. C, Tables 4.2.6.8 and 6.1.1.4)
;
Ni Ni 0.339 1.112
;
International Tables for Crystallography
(1992, Vol. C, Tables 4.2.6.8 and 6.1.1.4)
;
O O 0.011 0.006
;
International Tables for Crystallography
(1992, Vol. C, Tables 4.2.6.8 and 6.1.1.4)
;
Cl Cl 0.148 0.159
;
International Tables for Crystallography
(1992, Vol. C, Tables 4.2.6.8 and 6.1.1.4)
;
